data_2002338
loop_
_publ_author_name
'Jasper-Toennies, B'
'Mueller-Buschbaum, Hk'

_publ_section_title
;
Synthese und Struktur eines Hochtemperatur-Cobaltarsenats(V): H-Co3 (As
O4)2
;
_journal_name_full
;
Zeitschrift fuer Anorganische und Allgemeine Chemie
;
_journal_page_first 161
_journal_page_last 166
_journal_paper_doi 10.1002/zaac.19845171015
_journal_volume 517
_journal_year 1984
_chemical_formula_structural 'Co3 (As O4)2'
_chemical_formula_sum 'As2 Co3 O8'
_chemical_name_systematic 'Tricobalt arsenate(V) - HT'
_space_group_IT_number 14
_symmetry_cell_setting monoclinic
_symmetry_Int_Tables_number 14
_symmetry_space_group_name_Hall '-P 2ybc'
_symmetry_space_group_name_H-M 'P 1 21/c 1'
_cell_angle_alpha 90
_cell_angle_beta 90.73(15)
_cell_angle_gamma 90
_cell_formula_units_Z 4
_cell_length_a 6.4574(6)
_cell_length_b 8.5096(24)
_cell_length_c 11.1867(10)
_cell_volume 614.7
_refine_ls_R_factor_all 0.065
_cod_database_code 2002338

loop_
_symmetry_equiv_pos_as_xyz
x,y,z
-x,1/2+y,1/2-z
-x,-y,-z
x,1/2-y,1/2+z

loop_
_atom_site_label
_atom_site_type_symbol
_atom_site_symmetry_multiplicity
_atom_site_Wyckoff_symbol
_atom_site_fract_x
_atom_site_fract_y
_atom_site_fract_z
_atom_site_occupancy
_atom_site_attached_hydrogens
_atom_site_calc_flag
Co1 Co2+ 4 e 0.2411(4) 0.1664(3) 0.6395(2) 1. 0 d
Co2 Co2+ 4 e 0.6104(3) 0.0560(3) 0.8742(2) 1. 0 d
Co3 Co2+ 4 e 0.8894(3) 0.1694(3) 0.4445(2) 1. 0 d
As1 As5+ 4 e 0.3906(3) 0.0863(2) 0.3658(2) 1. 0 d
As2 As5+ 4 e 0.8969(2) 0.0460(2) 0.1448(1) 1. 0 d
O1 O2- 4 e 0.571(2) 0.214(2) 0.422(1) 1. 0 d
O2 O2- 4 e 0.963(2) 0.227(2) 0.102(1) 1. 0 d
O3 O2- 4 e 0.199(2) 0.070(1) 0.470(1) 1. 0 d
O4 O2- 4 e 0.075(2) 0.901(1) 0.117(1) 1. 0 d
O5 O2- 4 e 0.296(2) 0.142(2) 0.234(1) 1. 0 d
O6 O2- 4 e 0.676(2) 0.997(2) 0.070(1) 1. 0 d
O7 O2- 4 e 0.472(2) 0.910(2) 0.325(1) 1. 0 d
O8 O2- 4 e 0.862(2) 0.041(2) 0.292(1) 1. 0 d

loop_
_atom_type_symbol
_atom_type_oxidation_number
Co2+ 2.000
As5+ 5.000
O2- -2.000
